data_4322958
loop_
_publ_author_name
'Vladimir N. Ikorskii'
'Victor I. Ovcharenko'
'Yurii G. Shvedenkov'
'Galina V. Romanenko'
'Sergei V. Fokin'
'Renad Z. Sagdeev'

_publ_section_title
;
 Molecular Magnets Based on Nickel(II) Complexes with 3-Imidazoline
 Nitroxides and Alcohols
;
_journal_name_full 'Inorganic Chemistry'
_journal_page_first 4360
_journal_page_last 4367
_journal_paper_doi 10.1021/ic9801847
_journal_volume 37
_journal_year 1998
_chemical_formula_sum 'C24 H38 F6 N4 Ni O6'
_chemical_formula_weight 651.29
_chemical_name_systematic
;
 ?
;
_space_group_IT_number 14
_symmetry_cell_setting monoclinic
_symmetry_space_group_name_Hall '-P 2ybc'
_symmetry_space_group_name_H-M 'P 1 21/c 1'
_atom_sites_solution_hydrogens geom
_atom_sites_solution_primary direct
_atom_sites_solution_secondary difmap
_audit_creation_method SHELXL-97
_cell_angle_alpha 90.00(3)
_cell_angle_beta 120.63(3)
_cell_angle_gamma 90.00(3)
_cell_formula_units_Z 2
_cell_length_a 9.923(5)
_cell_length_b 15.992(5)
_cell_length_c 11.486(5)
_cell_measurement_temperature 293(2)
_cell_volume 1568.4(13)
_computing_structure_refinement 'SHELXL-97 (Sheldrick, 1997)'
_computing_structure_solution 'SHELXS-97 (Sheldrick, 1990)'
_diffrn_ambient_temperature 293(2)
_diffrn_measured_fraction_theta_full 0.743
_diffrn_measured_fraction_theta_max 0.743
_diffrn_radiation_monochromator graphite
_diffrn_radiation_source 'fine-focus sealed tube'
_diffrn_radiation_type MoK\a
_diffrn_radiation_wavelength 0.71069
_diffrn_reflns_av_R_equivalents 0.0898
_diffrn_reflns_av_sigmaI/netI 0.0376
_diffrn_reflns_limit_h_max 7
_diffrn_reflns_limit_h_min -8
_diffrn_reflns_limit_k_max 0
_diffrn_reflns_limit_k_min -20
_diffrn_reflns_limit_l_max 6
_diffrn_reflns_limit_l_min -14
_diffrn_reflns_number 2770
_diffrn_reflns_theta_full 27.47
_diffrn_reflns_theta_max 27.47
_diffrn_reflns_theta_min 2.39
_exptl_absorpt_coefficient_mu 0.695
_exptl_crystal_colour green
_exptl_crystal_density_diffrn 1.379
_exptl_crystal_density_method 'not measured'
_exptl_crystal_F_000 680
_exptl_crystal_size_max 0.61
_exptl_crystal_size_mid 0.44
_exptl_crystal_size_min 0.21
_refine_diff_density_max 0.419
_refine_diff_density_min -0.293
_refine_diff_density_rms 0.082
_refine_ls_extinction_coef 0.0003(9)
_refine_ls_extinction_expression Fc^*^=kFc[1+0.001xFc^2^\l^3^/sin(2\q)]^-1/4^
_refine_ls_extinction_method SHELXL
_refine_ls_goodness_of_fit_ref 1.143
_refine_ls_hydrogen_treatment mixed
_refine_ls_matrix_type full
_refine_ls_number_parameters 255
_refine_ls_number_reflns 2760
_refine_ls_number_restraints 0
_refine_ls_restrained_S_all 1.143
_refine_ls_R_factor_all 0.0924
_refine_ls_R_factor_gt 0.0663
_refine_ls_shift/su_max 1.953
_refine_ls_shift/su_mean 0.041
_refine_ls_structure_factor_coef Fsqd
_refine_ls_weighting_details 'w=1/[\s^2^(Fo^2^)+(0.0472P)^2^+4.9294P] where P=(Fo^2^+2Fc^2^)/3'
_refine_ls_weighting_scheme calc
_refine_ls_wR_factor_gt 0.1606
_refine_ls_wR_factor_ref 0.1736
_reflns_number_gt 2048
_reflns_number_total 2760
_reflns_threshold_expression >2sigma(I)
_cod_data_source_file ic9801847_2.cif
_cod_data_source_block NiL2(C2H5OH)2
_cod_depositor_comments
;
The following automatic conversions were performed:

'_geom_bond_publ_flag' value 'Y' changed to 'y' according to the
built-in table from CIF Core dictionary named 'cif_core.dic' version
2.4.1 from 2010-06-29 (4 times).

'_geom_angle_publ_flag' value 'Y'
changed to 'y' according to the built-in table from CIF Core
dictionary named 'cif_core.dic' version 2.4.1 from 2010-06-29 (6
times).

Automatic conversion script
Id: cif_fix_values 1673 2011-04-08 12:14:43Z adriana 

The following automatic conversions were performed:

'_refine_ls_weighting_scheme' value 'calc
w=1/[\s^2^(Fo^2^)+(0.0472P)^2^+4.9294P] where P=(Fo^2^+2Fc^2^)/3' was
changed to 'calc'. New tag '_refine_ls_weighting_details' was
created. The value of the new tag was set to
'w=1/[\s^2^(Fo^2^)+(0.0472P)^2^+4.9294P] where P=(Fo^2^+2Fc^2^)/3'.

Automatic conversion script
Id: cif_fix_values 3143 2015-03-26 13:38:13Z robertas 
;
_cod_original_cell_volume 1568.4(12)
_cod_database_code 4322958

loop_
_symmetry_equiv_pos_as_xyz
'x, y, z'
'-x, y+1/2, -z+1/2'
'-x, -y, -z'
'x, -y-1/2, z-1/2'

loop_
_atom_site_label
_atom_site_type_symbol
_atom_site_fract_x
_atom_site_fract_y
_atom_site_fract_z
_atom_site_U_iso_or_equiv
_atom_site_adp_type
_atom_site_occupancy
_atom_site_calc_flag
_atom_site_refinement_flags
_atom_site_disorder_assembly
_atom_site_disorder_group
Ni Ni 0.0000 0.0000 0.0000 0.0352(3) Uani 1 d S . .
O1 O 0.2153(4) -0.0217(2) 0.1562(4) 0.0463(10) Uani 1 d . . .
C1 C 0.3079(6) -0.0803(3) 0.1695(5) 0.0399(13) Uani 1 d . . .
C11 C 0.4634(8) -0.0754(4) 0.3024(7) 0.0593(18) Uani 1 d . . .
F1 F 0.5382(5) -0.0061(3) 0.3140(5) 0.1089(18) Uani 1 d . . .
F2 F 0.5599(5) -0.1383(3) 0.3227(4) 0.1020(17) Uani 1 d . . .
F3 F 0.4435(5) -0.0759(3) 0.4084(4) 0.0927(14) Uani 1 d . . .
C2 C 0.2874(7) -0.1438(3) 0.0838(5) 0.0440(14) Uani 1 d . . .
H2 H 0.364(6) -0.187(3) 0.107(4) 0.031(13) Uiso 1 d . . .
C3 C 0.1486(7) -0.1544(3) -0.0445(5) 0.0408(13) Uani 1 d . . .
C4 C 0.1419(8) -0.2263(4) -0.1324(6) 0.0563(17) Uani 1 d . . .
C41 C 0.2702(14) -0.2212(7) -0.1685(11) 0.090(3) Uani 1 d . . .
H411 H 0.255(7) -0.179(4) -0.206(6) 0.036(18) Uiso 1 d . . .
H412 H 0.225(8) -0.257(4) -0.257(7) 0.08(2) Uiso 1 d . . .
H413 H 0.374(11) -0.240(6) -0.092(9) 0.12(3) Uiso 1 d . . .
C42 C 0.1430(15) -0.3112(4) -0.0728(9) 0.085(3) Uani 1 d . . .
H421 H 0.060(10) -0.311(5) -0.049(8) 0.09(3) Uiso 1 d . . .
H422 H 0.241(10) -0.311(5) 0.000(9) 0.10(3) Uiso 1 d . . .
H423 H 0.135(8) -0.351(5) -0.133(7) 0.08(2) Uiso 1 d . . .
N11 N -0.0121(6) -0.2106(3) -0.2510(5) 0.0593(14) Uani 1 d . . .
O11 O -0.0671(6) -0.2506(3) -0.3619(4) 0.0788(15) Uani 1 d . . .
C5 C -0.0919(7) -0.1366(3) -0.2359(5) 0.0515(16) Uani 1 d . . .
C51 C -0.2396(10) -0.1664(5) -0.2419(9) 0.073(2) Uani 1 d . . .
H511 H -0.218(10) -0.216(6) -0.168(9) 0.13(3) Uiso 1 d . . .
H512 H -0.296(7) -0.191(4) -0.321(6) 0.057(17) Uiso 1 d . . .
H513 H -0.295(9) -0.120(5) -0.238(7) 0.09(2) Uiso 1 d . . .
C52 C -0.1203(12) -0.0724(5) -0.3433(7) 0.068(2) Uani 1 d . . .
H521 H -0.021(9) -0.051(4) -0.326(7) 0.07(2) Uiso 1 d . . .
H522 H -0.178(9) -0.022(5) -0.335(7) 0.08(2) Uiso 1 d . . .
H523 H -0.174(7) -0.094(4) -0.418(6) 0.050(17) Uiso 1 d . . .
N1 N 0.0250(5) -0.1066(2) -0.0985(4) 0.0388(11) Uani 1 d . . .
O01 O 0.0933(6) 0.0776(3) -0.0920(4) 0.0559(12) Uani 1 d . . .
H01 H 0.070(8) 0.130(4) -0.101(6) 0.07(2) Uiso 1 d . . .
C01 C 0.2211(14) 0.0629(6) -0.1117(12) 0.098(3) Uani 1 d . . .
H011 H 0.260(6) 0.081(3) -0.188(5) 0.035(13) Uiso 1 d . . .
H012 H 0.265(11) 0.003(6) -0.106(9) 0.11(3) Uiso 1 d . . .
C02 C 0.3634(15) 0.1020(8) -0.0185(16) 0.142(4) Uani 1 d . . .
H021 H 0.4461 0.0808 -0.0305 2.0(15) Uiso 1 calc R . .
H022 H 0.3870 0.0903 0.0720 0.37(10) Uiso 1 calc R . .
H023 H 0.3541 0.1613 -0.0335 0.14(4) Uiso 1 calc R . .

loop_
_atom_site_aniso_label
_atom_site_aniso_U_11
_atom_site_aniso_U_22
_atom_site_aniso_U_33
_atom_site_aniso_U_23
_atom_site_aniso_U_13
_atom_site_aniso_U_12
Ni 0.0376(6) 0.0298(4) 0.0349(4) -0.0040(4) 0.0159(4) -0.0009(4)
O1 0.040(2) 0.0387(19) 0.045(2) -0.0090(14) 0.0109(17) 0.0056(16)
C1 0.030(3) 0.044(3) 0.039(3) -0.001(2) 0.013(2) -0.002(2)
C11 0.047(4) 0.049(3) 0.061(4) -0.007(3) 0.012(3) 0.000(3)
F1 0.062(3) 0.084(3) 0.116(4) 0.007(3) -0.001(2) -0.026(2)
F2 0.060(3) 0.099(3) 0.085(3) -0.021(2) -0.008(2) 0.037(2)
F3 0.081(3) 0.123(4) 0.046(2) -0.009(2) 0.012(2) 0.006(3)
C2 0.042(4) 0.040(3) 0.043(3) 0.001(2) 0.017(3) 0.008(3)
C3 0.052(4) 0.035(2) 0.037(3) 0.003(2) 0.025(3) 0.001(2)
C4 0.066(5) 0.047(3) 0.051(3) -0.010(3) 0.026(3) 0.006(3)
C41 0.107(9) 0.096(7) 0.080(6) -0.014(6) 0.057(6) 0.024(6)
C42 0.108(8) 0.043(4) 0.072(5) -0.011(3) 0.023(6) 0.013(4)
N11 0.070(4) 0.048(3) 0.047(3) -0.017(2) 0.021(3) 0.006(2)
O11 0.101(4) 0.054(3) 0.059(3) -0.025(2) 0.025(3) 0.009(2)
C5 0.052(4) 0.046(3) 0.044(3) -0.014(2) 0.016(3) -0.002(3)
C51 0.064(6) 0.059(4) 0.078(5) -0.034(4) 0.022(4) -0.011(4)
C52 0.084(7) 0.061(4) 0.038(3) -0.008(3) 0.016(4) 0.016(4)
N1 0.041(3) 0.036(2) 0.034(2) -0.0062(17) 0.0147(19) -0.0025(19)
O01 0.061(3) 0.041(2) 0.079(3) 0.012(2) 0.046(3) 0.005(2)
C01 0.093(8) 0.075(6) 0.156(10) 0.005(6) 0.085(8) -0.002(5)
C02 0.131(11) 0.097(9) 0.177(13) 0.023(8) 0.063(9) -0.001(7)

loop_
_atom_type_symbol
_atom_type_description
_atom_type_scat_dispersion_real
_atom_type_scat_dispersion_imag
_atom_type_scat_source
C C 0.0033 0.0016 'International Tables Vol C Tables 4.2.6.8 and 6.1.1.4'
H H 0.0000 0.0000 'International Tables Vol C Tables 4.2.6.8 and 6.1.1.4'
N N 0.0061 0.0033 'International Tables Vol C Tables 4.2.6.8 and 6.1.1.4'
O O 0.0106 0.0060 'International Tables Vol C Tables 4.2.6.8 and 6.1.1.4'
F F 0.0171 0.0103 'International Tables Vol C Tables 4.2.6.8 and 6.1.1.4'
Ni Ni 0.3393 1.1124 'International Tables Vol C Tables 4.2.6.8 and 6.1.1.4'

loop_
_geom_angle_atom_site_label_1
_geom_angle_atom_site_label_2
_geom_angle_atom_site_label_3
_geom_angle
_geom_angle_site_symmetry_1
_geom_angle_site_symmetry_3
_geom_angle_publ_flag
O1 Ni O1 180.0 . 3 ?
O1 Ni O01 90.61(18) . . y
O1 Ni O01 89.39(18) 3 . ?
O1 Ni O01 89.39(18) . 3 ?
O1 Ni O01 90.61(18) 3 3 ?
O01 Ni O01 180.0 . 3 ?
O1 Ni N1 88.69(15) . . y
O1 Ni N1 91.31(15) 3 . ?
O01 Ni N1 90.28(18) . . y
O01 Ni N1 89.72(18) 3 . ?
O1 Ni N1 91.31(15) . 3 ?
O1 Ni N1 88.69(15) 3 3 ?
O01 Ni N1 89.72(18) . 3 ?
O01 Ni N1 90.28(18) 3 3 ?
N1 Ni N1 180.0 . 3 ?
C1 O1 Ni 127.9(3) . . ?
O1 C1 C2 129.5(5) . . ?
O1 C1 C11 112.7(5) . . ?
C2 C1 C11 117.8(5) . . ?
F1 C11 F2 107.8(6) . . ?
F1 C11 F3 104.8(6) . . ?
F2 C11 F3 105.4(6) . . ?
F1 C11 C1 112.3(5) . . ?
F2 C11 C1 114.2(5) . . ?
F3 C11 C1 111.7(6) . . ?
C1 C2 C3 123.3(5) . . ?
C1 C2 H2 122(3) . . ?
C3 C2 H2 115(3) . . ?
N1 C3 C2 126.9(5) . . ?
N1 C3 C4 114.8(5) . . ?
C2 C3 C4 118.3(5) . . ?
N11 C4 C3 99.3(5) . . ?
N11 C4 C42 109.8(6) . . ?
C3 C4 C42 113.1(6) . . ?
N11 C4 C41 110.9(6) . . ?
C3 C4 C41 112.4(6) . . ?
C42 C4 C41 110.8(8) . . ?
C4 C41 H411 104(5) . . ?
C4 C41 H412 103(4) . . ?
H411 C41 H412 95(6) . . ?
C4 C41 H413 112(5) . . ?
H411 C41 H413 125(8) . . ?
H412 C41 H413 115(6) . . ?
C4 C42 H421 108(5) . . ?
C4 C42 H422 100(6) . . ?
H421 C42 H422 113(7) . . ?
C4 C42 H423 108(5) . . ?
H421 C42 H423 116(7) . . ?
H422 C42 H423 111(7) . . ?
O11 N11 C4 123.9(5) . . ?
O11 N11 C5 122.4(5) . . ?
C4 N11 C5 113.3(4) . . ?
N11 C5 N1 102.0(4) . . ?
N11 C5 C51 107.9(5) . . ?
N1 C5 C51 111.4(5) . . ?
N11 C5 C52 109.6(5) . . ?
N1 C5 C52 111.5(5) . . ?
C51 C5 C52 113.7(7) . . ?
C5 C51 H511 113(5) . . ?
C5 C51 H512 107(4) . . ?
H511 C51 H512 104(6) . . ?
C5 C51 H513 109(5) . . ?
H511 C51 H513 115(7) . . ?
H512 C51 H513 108(6) . . ?
C5 C52 H521 109(4) . . ?
C5 C52 H522 110(4) . . ?
H521 C52 H522 105(6) . . ?
C5 C52 H523 109(4) . . ?
H521 C52 H523 115(6) . . ?
H522 C52 H523 109(6) . . ?
C3 N1 C5 110.6(4) . . ?
C3 N1 Ni 123.6(3) . . ?
C5 N1 Ni 125.8(3) . . ?
C01 O01 Ni 129.4(5) . . y
C01 O01 H01 110(4) . . y
Ni O01 H01 118(4) . . y
C02 C01 O01 115.9(10) . . ?
C02 C01 H011 83(3) . . ?
O01 C01 H011 139(3) . . ?
C02 C01 H012 98(5) . . ?
O01 C01 H012 122(5) . . ?
H011 C01 H012 89(6) . . ?
C01 C02 H021 109.2 . . ?
C01 C02 H022 109.8 . . ?
H021 C02 H022 109.5 . . ?
C01 C02 H023 109.4 . . ?
H021 C02 H023 109.5 . . ?
H022 C02 H023 109.5 . . ?

loop_
_geom_bond_atom_site_label_1
_geom_bond_atom_site_label_2
_geom_bond_distance
_geom_bond_site_symmetry_2
_geom_bond_publ_flag
Ni O1 2.000(4) . y
Ni O1 2.000(4) 3 ?
Ni O01 2.124(4) . y
Ni O01 2.124(4) 3 ?
Ni N1 2.129(4) . y
Ni N1 2.129(4) 3 ?
O1 C1 1.265(6) . ?
C1 C2 1.356(7) . ?
C1 C11 1.523(8) . ?
C11 F1 1.302(7) . ?
C11 F2 1.325(7) . ?
C11 F3 1.329(8) . ?
C2 C3 1.424(7) . ?
C2 H2 0.95(5) . ?
C3 N1 1.304(7) . ?
C3 C4 1.508(7) . ?
C4 N11 1.460(8) . ?
C4 C42 1.517(10) . ?
C4 C41 1.529(12) . ?
C41 H411 0.77(5) . ?
C41 H412 1.05(7) . ?
C41 H413 1.00(9) . ?
C42 H421 0.99(8) . ?
C42 H422 0.90(9) . ?
C42 H423 0.91(7) . ?
N11 O11 1.274(6) . y
N11 C5 1.481(7) . ?
C5 N1 1.484(6) . ?
C5 C51 1.509(11) . ?
C5 C52 1.518(9) . ?
C51 H511 1.10(9) . ?
C51 H512 0.88(6) . ?
C51 H513 0.94(8) . ?
C52 H521 0.96(7) . ?
C52 H522 1.02(8) . ?
C52 H523 0.82(6) . ?
O01 C01 1.416(11) . ?
O01 H01 0.86(7) . ?
C01 C02 1.411(14) . ?
C01 H011 1.16(5) . ?
C01 H012 1.04(9) . ?
C02 H021 0.9600 . ?
C02 H022 0.9600 . ?
C02 H023 0.9600 . ?

loop_
_geom_hbond_atom_site_label_D
_geom_hbond_atom_site_label_H
_geom_hbond_atom_site_label_A
_geom_hbond_distance_DH
_geom_hbond_distance_HA
_geom_hbond_distance_DA
_geom_hbond_angle_DHA
_geom_hbond_site_symmetry_A
O01 H01 O11 0.86(7) 1.95(7) 2.785(6) 162(6) 2_554
